data_2015132
loop_
_publ_author_name
'Ibrahim U\,car'
'Ahmet Bulut'
'Orhan B\"uy\"ukg\"ung\"or'

_publ_section_title
;(2,9-Dimethyl-1,10-phenanthroline-\k^2^<i>N</i>,<i>N</i>')(pyridine-2,6-dicarboxylato-\k^3^<i>O</i>^2^,<i>N</i>,<i>O</i>^6^)copper(II)
 trihydrate
;
_journal_coeditor_code FA1158
_journal_issue 11
_journal_name_full 'Acta Crystallographica Section C'
_journal_page_first m479
_journal_page_last m481
_journal_paper_doi 10.1107/S010827010503146X
_journal_volume 61
_journal_year 2005
_chemical_formula_iupac '[Cu (C7 H3 N O4) (C14 H12 N2)], 3H2 O'
_chemical_formula_moiety 'C21 H15 Cu N3 O4, 3H2 O'
_chemical_formula_sum 'C21 H21 Cu N3 O7'
_chemical_formula_weight 490.96
_chemical_name_systematic
;
(2,9-Dimethyl-1,10-phenanthroline-\k^2^,N.N')(dipicolinato-
\k^3^O^2^,N,O^6^)copper(II) trihydrate
;
_space_group_IT_number 14
_symmetry_cell_setting monoclinic
_symmetry_space_group_name_Hall '-P 2ybc'
_symmetry_space_group_name_H-M 'P 1 21/c 1'
_atom_sites_solution_hydrogens geom
_atom_sites_solution_primary direct
_atom_sites_solution_secondary difmap
_audit_creation_method SHELXL-97
_cell_angle_alpha 90.00
_cell_angle_beta 110.866(6)
_cell_angle_gamma 90.00
_cell_formula_units_Z 4
_cell_length_a 14.6634(12)
_cell_length_b 10.8960(6)
_cell_length_c 13.6985(11)
_cell_measurement_reflns_used 4580
_cell_measurement_temperature 297(2)
_cell_measurement_theta_max 24.85
_cell_measurement_theta_min 1.75
_cell_volume 2045.1(3)
_computing_cell_refinement X-AREA
_computing_data_collection 'X-AREA (Stoe & Cie, 2002)'
_computing_data_reduction 'X-RED32 (Stoe & Cie, 2002)'
_computing_molecular_graphics 'ORTEP-3 for Windows (Farrugia, 1997)'
_computing_publication_material 'WinGX (Farrugia, 1999)'
_computing_structure_refinement 'SHELXL97 (Sheldrick, 1997)'
_computing_structure_solution 'SHELXS97 (Sheldrick, 1997)'
_diffrn_ambient_temperature 297(2)
_diffrn_detector_area_resol_mean 6.67
_diffrn_measured_fraction_theta_full 0.993
_diffrn_measured_fraction_theta_max 0.993
_diffrn_measurement_device_type 'STOE IPDS-II'
_diffrn_measurement_method \w
_diffrn_radiation_monochromator graphite
_diffrn_radiation_source 'fine-focus sealed tube'
_diffrn_radiation_type MoK\a
_diffrn_radiation_wavelength 0.71073
_diffrn_reflns_av_R_equivalents 0.0916
_diffrn_reflns_av_sigmaI/netI 0.0648
_diffrn_reflns_limit_h_max 19
_diffrn_reflns_limit_h_min -19
_diffrn_reflns_limit_k_max 14
_diffrn_reflns_limit_k_min -14
_diffrn_reflns_limit_l_max 17
_diffrn_reflns_limit_l_min -17
_diffrn_reflns_number 17419
_diffrn_reflns_theta_full 27.91
_diffrn_reflns_theta_max 27.91
_diffrn_reflns_theta_min 2.39
_diffrn_standards_interval_count 0
_diffrn_standards_number 0
_exptl_absorpt_coefficient_mu 1.119
_exptl_absorpt_correction_T_max 0.98
_exptl_absorpt_correction_T_min 0.95
_exptl_absorpt_correction_type integration
_exptl_absorpt_process_details '(X-RED32, Stoe & Cie, 2002)'
_exptl_crystal_colour blue
_exptl_crystal_density_diffrn 1.595
_exptl_crystal_density_method 'not measured'
_exptl_crystal_description Prism
_exptl_crystal_F_000 1012
_exptl_crystal_size_max 0.3
_exptl_crystal_size_mid 0.2
_exptl_crystal_size_min 0.1
_refine_diff_density_max 0.402
_refine_diff_density_min -0.744
_refine_ls_extinction_method none
_refine_ls_goodness_of_fit_ref 0.986
_refine_ls_hydrogen_treatment mixed
_refine_ls_matrix_type full
_refine_ls_number_parameters 309
_refine_ls_number_reflns 4848
_refine_ls_number_restraints 9
_refine_ls_restrained_S_all 0.987
_refine_ls_R_factor_all 0.0641
_refine_ls_R_factor_gt 0.0421
_refine_ls_shift/su_max 0.041
_refine_ls_shift/su_mean 0.001
_refine_ls_structure_factor_coef Fsqd
_refine_ls_weighting_details 'calc w=1/[\s^2^(Fo^2^)+(0.0533P)^2^] where P=(Fo^2^+2Fc^2^)/3'
_refine_ls_weighting_scheme calc
_refine_ls_wR_factor_gt 0.0980
_refine_ls_wR_factor_ref 0.1066
_reflns_number_gt 3555
_reflns_number_total 4848
_reflns_threshold_expression I>2\s(I)
_cod_data_source_file fa1158.cif
_cod_data_source_block I
_cod_original_sg_symbol_H-M 'P 21/c'
_cod_database_code 2015132
_cod_database_fobs_code 2015132

loop_
_symmetry_equiv_pos_as_xyz
'x, y, z'
'-x, y+1/2, -z+1/2'
'-x, -y, -z'
'x, -y-1/2, z-1/2'

loop_
_atom_site_label
_atom_site_fract_x
_atom_site_fract_y
_atom_site_fract_z
_atom_site_U_iso_or_equiv
_atom_site_adp_type
_atom_site_calc_flag
_atom_site_refinement_flags
_atom_site_occupancy
_atom_site_disorder_assembly
_atom_site_disorder_group
_atom_site_type_symbol
Cu1 0.27607(2) -0.01166(3) 0.09910(2) 0.03404(10) Uani d . 1 . . Cu
C1 0.3511(2) -0.2549(2) 0.0686(2) 0.0392(6) Uani d . 1 . . C
C2 0.4248(2) -0.3380(2) 0.0715(2) 0.0477(7) Uani d . 1 . . C
H2 0.4093 -0.4203 0.0564 0.057 Uiso calc R 1 . . H
C3 0.5183(2) -0.3001(3) 0.0961(2) 0.0490(7) Uani d . 1 . . C
H3 0.5670 -0.3566 0.0996 0.059 Uiso calc R 1 . . H
C4 0.5416(2) -0.1751(3) 0.1163(2) 0.0414(6) Uani d . 1 . . C
C5 0.6372(2) -0.1258(3) 0.1399(2) 0.0517(7) Uani d . 1 . . C
H5 0.6881 -0.1779 0.1422 0.062 Uiso calc R 1 . . H
C6 0.6549(2) -0.0050(3) 0.1590(2) 0.0534(8) Uani d . 1 . . C
H6 0.7182 0.0246 0.1763 0.064 Uiso calc R 1 . . H
C7 0.5780(2) 0.0777(3) 0.1529(2) 0.0450(6) Uani d . 1 . . C
C8 0.5912(3) 0.2058(3) 0.1682(2) 0.0537(8) Uani d . 1 . . C
H8 0.6533 0.2400 0.1874 0.064 Uiso calc R 1 . . H
C9 0.5124(3) 0.2784(3) 0.1546(2) 0.0500(7) Uani d . 1 . . C
H9 0.5206 0.3628 0.1636 0.060 Uiso calc R 1 . . H
C10 0.4189(2) 0.2278(2) 0.1272(2) 0.0416(6) Uani d . 1 . . C
C11 0.48273(19) 0.0337(2) 0.12848(18) 0.0349(5) Uani d . 1 . . C
C12 0.46411(19) -0.0961(2) 0.11107(19) 0.0341(5) Uani d . 1 . . C
C13 0.2476(3) -0.2945(3) 0.0418(3) 0.0587(8) Uani d . 1 . . C
H13A 0.2203 -0.2545 0.0875 0.088 Uiso calc R 1 . . H
H13B 0.2452 -0.3818 0.0500 0.088 Uiso calc R 1 . . H
H13C 0.2108 -0.2726 -0.0292 0.088 Uiso calc R 1 . . H
C14 0.3310(3) 0.3059(3) 0.1060(2) 0.0539(8) Uani d . 1 . . C
H14A 0.2930 0.3041 0.0326 0.081 Uiso calc R 1 . . H
H14B 0.3506 0.3887 0.1270 0.081 Uiso calc R 1 . . H
H14C 0.2925 0.2753 0.1445 0.081 Uiso calc R 1 . . H
C15 0.16382(19) 0.0903(2) 0.20701(19) 0.0337(5) Uani d . 1 . . C
C16 0.0902(2) 0.1587(2) 0.2187(2) 0.0430(6) Uani d . 1 . . C
H16 0.0889 0.1750 0.2848 0.052 Uiso calc R 1 . . H
C17 0.0177(2) 0.2031(3) 0.1305(2) 0.0463(7) Uani d . 1 . . C
H17 -0.0329 0.2495 0.1373 0.056 Uiso calc R 1 . . H
C18 0.0198(2) 0.1790(2) 0.0321(2) 0.0425(6) Uani d . 1 . . C
H18 -0.0289 0.2084 -0.0276 0.051 Uiso calc R 1 . . H
C19 0.09610(19) 0.1102(2) 0.02527(19) 0.0333(5) Uani d . 1 . . C
C20 0.2518(2) 0.0333(2) 0.2907(2) 0.0363(5) Uani d . 1 . . C
C21 0.1148(2) 0.0702(2) -0.0717(2) 0.0365(5) Uani d . 1 . . C
N1 0.37136(16) -0.13601(17) 0.08878(16) 0.0327(4) Uani d . 1 . . N
N2 0.40487(16) 0.10646(18) 0.11619(16) 0.0346(4) Uani d . 1 . . N
N3 0.16602(15) 0.07023(17) 0.11152(16) 0.0320(4) Uani d . 1 . . N
O1 0.31235(14) -0.01866(16) 0.25682(14) 0.0403(4) Uani d . 1 . . O
O2 0.19180(15) 0.00595(18) -0.05317(15) 0.0453(4) Uani d . 1 . . O
O3 0.26026(16) 0.04276(19) 0.38309(15) 0.0492(5) Uani d . 1 . . O
O4 0.05724(16) 0.09917(18) -0.15889(15) 0.0480(5) Uani d . 1 . . O
O5 0.1347(2) 0.7793(3) 0.2328(3) 0.0855(8) Uani d D 1 . . O
H5A 0.117(4) 0.700(2) 0.217(4) 0.128 Uiso d D 1 . . H
H5B 0.079(3) 0.817(4) 0.203(4) 0.128 Uiso d D 1 . . H
O6 0.1103(2) 0.0615(3) 0.4778(2) 0.0787(8) Uani d D 1 . . O
H6A 0.058(2) 0.041(5) 0.440(4) 0.118 Uiso d D 1 . . H
H6B 0.154(3) 0.049(5) 0.454(4) 0.118 Uiso d D 1 . . H
O7 0.0826(2) 0.5276(2) 0.1669(2) 0.0702(7) Uani d D 1 . . O
H7A 0.098(4) 0.489(4) 0.127(3) 0.105 Uiso d D 1 . . H
H7B 0.072(4) 0.487(4) 0.212(3) 0.105 Uiso d D 1 . . H

loop_
_atom_site_aniso_label
_atom_site_aniso_U_11
_atom_site_aniso_U_22
_atom_site_aniso_U_33
_atom_site_aniso_U_12
_atom_site_aniso_U_13
_atom_site_aniso_U_23
Cu1 0.02848(16) 0.04103(17) 0.03474(16) 0.00414(13) 0.01386(12) -0.00220(12)
C1 0.0437(15) 0.0369(12) 0.0413(14) 0.0019(11) 0.0204(12) -0.0042(10)
C2 0.0586(19) 0.0404(13) 0.0484(16) 0.0108(13) 0.0243(14) 0.0009(11)
C3 0.0513(18) 0.0555(16) 0.0439(16) 0.0242(14) 0.0213(14) 0.0066(12)
C4 0.0332(14) 0.0629(16) 0.0299(12) 0.0133(12) 0.0134(11) 0.0025(11)
C5 0.0313(14) 0.087(2) 0.0393(14) 0.0143(14) 0.0151(12) 0.0027(14)
C6 0.0290(13) 0.094(2) 0.0380(14) -0.0046(15) 0.0127(11) 0.0020(15)
C7 0.0371(14) 0.0693(17) 0.0294(13) -0.0122(13) 0.0129(11) -0.0007(11)
C8 0.0554(19) 0.0713(19) 0.0367(15) -0.0310(16) 0.0193(14) -0.0045(13)
C9 0.066(2) 0.0495(14) 0.0355(14) -0.0205(15) 0.0201(14) -0.0037(11)
C10 0.0552(18) 0.0403(12) 0.0308(12) -0.0092(12) 0.0172(12) -0.0005(10)
C11 0.0321(12) 0.0471(13) 0.0266(11) -0.0046(10) 0.0118(10) -0.0014(9)
C12 0.0302(12) 0.0452(12) 0.0294(11) 0.0031(10) 0.0137(10) 0.0003(9)
C13 0.0504(19) 0.0460(15) 0.085(2) -0.0077(13) 0.0298(18) -0.0155(15)
C14 0.071(2) 0.0399(14) 0.0494(17) 0.0040(14) 0.0190(16) 0.0012(12)
C15 0.0358(13) 0.0324(11) 0.0353(12) -0.0036(10) 0.0159(11) -0.0035(9)
C16 0.0444(16) 0.0461(13) 0.0436(14) 0.0055(12) 0.0221(13) -0.0032(11)
C17 0.0408(15) 0.0496(14) 0.0524(17) 0.0146(12) 0.0215(14) -0.0010(12)
C18 0.0370(15) 0.0465(13) 0.0431(14) 0.0080(12) 0.0133(12) 0.0051(11)
C19 0.0312(12) 0.0345(11) 0.0360(12) -0.0023(9) 0.0140(10) 0.0005(9)
C20 0.0363(13) 0.0384(12) 0.0350(12) -0.0003(10) 0.0136(11) 0.0002(9)
C21 0.0357(13) 0.0412(12) 0.0344(12) -0.0027(11) 0.0147(11) 0.0004(10)
N1 0.0315(11) 0.0362(9) 0.0327(10) 0.0016(8) 0.0143(9) -0.0017(8)
N2 0.0368(12) 0.0379(10) 0.0301(10) -0.0023(8) 0.0133(9) -0.0012(8)
N3 0.0307(10) 0.0335(9) 0.0337(10) -0.0001(8) 0.0137(8) -0.0010(8)
O1 0.0367(10) 0.0494(9) 0.0358(9) 0.0091(8) 0.0141(8) 0.0026(7)
O2 0.0383(10) 0.0643(11) 0.0369(9) 0.0104(9) 0.0178(8) -0.0021(8)
O3 0.0496(12) 0.0664(12) 0.0334(10) 0.0041(10) 0.0169(9) -0.0005(8)
O4 0.0501(12) 0.0562(11) 0.0352(10) 0.0059(9) 0.0123(9) 0.0043(8)
O5 0.0615(18) 0.0929(19) 0.098(2) -0.0085(16) 0.0237(17) 0.0039(18)
O6 0.0603(17) 0.107(2) 0.0774(19) 0.0086(17) 0.0352(15) 0.0035(16)
O7 0.0786(19) 0.0784(16) 0.0571(15) -0.0038(14) 0.0286(14) 0.0036(12)

loop_
_atom_type_symbol
_atom_type_description
_atom_type_scat_dispersion_real
_atom_type_scat_dispersion_imag
_atom_type_scat_source
C C 0.0033 0.0016 'International Tables Vol C Tables 4.2.6.8 and 6.1.1.4'
H H 0.0000 0.0000 'International Tables Vol C Tables 4.2.6.8 and 6.1.1.4'
N N 0.0061 0.0033 'International Tables Vol C Tables 4.2.6.8 and 6.1.1.4'
O O 0.0106 0.0060 'International Tables Vol C Tables 4.2.6.8 and 6.1.1.4'
Cu Cu 0.3201 1.2651 'International Tables Vol C Tables 4.2.6.8 and 6.1.1.4'

loop_
_geom_angle_atom_site_label_1
_geom_angle_atom_site_label_2
_geom_angle_atom_site_label_3
_geom_angle
_geom_angle_publ_flag
N3 Cu1 N1 164.96(8) yes
N3 Cu1 O2 79.71(8) yes
N1 Cu1 O2 100.28(8) yes
N3 Cu1 O1 80.33(8) yes
N1 Cu1 O1 97.21(8) yes
O2 Cu1 O1 158.89(8) yes
N3 Cu1 N2 115.70(8) yes
N1 Cu1 N2 79.06(8) yes
O2 Cu1 N2 103.75(8) yes
O1 Cu1 N2 91.08(8) yes
N1 C1 C2 120.6(3) ?
N1 C1 C13 117.5(2) ?
C2 C1 C13 121.8(2) ?
C3 C2 C1 120.9(3) ?
C3 C2 H2 119.6 ?
C1 C2 H2 119.6 ?
C2 C3 C4 119.7(3) ?
C2 C3 H3 120.1 ?
C4 C3 H3 120.1 ?
C12 C4 C3 116.6(3) ?
C12 C4 C5 119.4(3) ?
C3 C4 C5 124.0(3) ?
C6 C5 C4 121.2(3) ?
C6 C5 H5 119.4 ?
C4 C5 H5 119.4 ?
C5 C6 C7 120.8(3) ?
C5 C6 H6 119.6 ?
C7 C6 H6 119.6 ?
C11 C7 C8 116.4(3) ?
C11 C7 C6 120.0(3) ?
C8 C7 C6 123.5(3) ?
C9 C8 C7 119.3(3) ?
C9 C8 H8 120.3 ?
C7 C8 H8 120.3 ?
C8 C9 C10 120.8(3) ?
C8 C9 H9 119.6 ?
C10 C9 H9 119.6 ?
N2 C10 C9 121.1(3) ?
N2 C10 C14 117.1(3) ?
C9 C10 C14 121.7(3) ?
N2 C11 C7 123.8(2) ?
N2 C11 C12 116.9(2) ?
C7 C11 C12 119.2(2) ?
N1 C12 C4 122.8(2) ?
N1 C12 C11 117.9(2) ?
C4 C12 C11 119.3(2) ?
C1 C13 H13A 109.5 ?
C1 C13 H13B 109.5 ?
H13A C13 H13B 109.5 ?
C1 C13 H13C 109.5 ?
H13A C13 H13C 109.5 ?
H13B C13 H13C 109.5 ?
C10 C14 H14A 109.5 ?
C10 C14 H14B 109.5 ?
H14A C14 H14B 109.5 ?
C10 C14 H14C 109.5 ?
H14A C14 H14C 109.5 ?
H14B C14 H14C 109.5 ?
N3 C15 C16 119.9(2) ?
N3 C15 C20 111.2(2) ?
C16 C15 C20 128.9(2) ?
C15 C16 C17 118.8(3) ?
C15 C16 H16 120.6 ?
C17 C16 H16 120.6 ?
C16 C17 C18 120.6(3) ?
C16 C17 H17 119.7 ?
C18 C17 H17 119.7 ?
C19 C18 C17 118.0(3) ?
C19 C18 H18 121.0 ?
C17 C18 H18 121.0 ?
N3 C19 C18 120.3(2) ?
N3 C19 C21 111.2(2) ?
C18 C19 C21 128.4(2) ?
O3 C20 O1 125.8(2) ?
O3 C20 C15 119.3(2) ?
O1 C20 C15 115.0(2) ?
O4 C21 O2 125.8(2) ?
O4 C21 C19 120.1(2) ?
O2 C21 C19 114.1(2) ?
C1 N1 C12 119.3(2) ?
C1 N1 Cu1 124.49(19) ?
C12 N1 Cu1 116.08(15) ?
C10 N2 C11 118.4(2) ?
C10 N2 Cu1 132.33(19) ?
C11 N2 Cu1 108.77(15) ?
C19 N3 C15 122.3(2) ?
C19 N3 Cu1 118.89(16) ?
C15 N3 Cu1 118.70(18) ?
C20 O1 Cu1 114.73(16) ?
C21 O2 Cu1 115.49(16) ?
H5A O5 H5B 102(3) ?
H6A O6 H6B 114(4) ?
H7A O7 H7B 114(4) ?

loop_
_geom_bond_atom_site_label_1
_geom_bond_atom_site_label_2
_geom_bond_site_symmetry_2
_geom_bond_distance
_geom_bond_publ_flag
Cu1 N2 . 2.228(2) yes
Cu1 N3 . 1.904(2) yes
Cu1 N1 . 1.987(2) yes
Cu1 O1 . 2.0343(18) yes
Cu1 O2 . 2.019(2) yes
C1 N1 . 1.336(3) ?
C1 C2 . 1.398(4) ?
C1 C13 . 1.493(4) ?
C2 C3 . 1.355(5) ?
C2 H2 . 0.9300 ?
C3 C4 . 1.407(4) ?
C3 H3 . 0.9300 ?
C4 C12 . 1.407(4) ?
C4 C5 . 1.426(4) ?
C5 C6 . 1.350(5) ?
C5 H5 . 0.9300 ?
C6 C7 . 1.423(4) ?
C6 H6 . 0.9300 ?
C7 C11 . 1.400(4) ?
C7 C8 . 1.415(4) ?
C8 C9 . 1.357(5) ?
C8 H8 . 0.9300 ?
C9 C10 . 1.399(4) ?
C9 H9 . 0.9300 ?
C10 N2 . 1.338(3) ?
C10 C14 . 1.485(4) ?
C11 N2 . 1.350(3) ?
C11 C12 . 1.444(3) ?
C12 N1 . 1.355(3) ?
C13 H13A . 0.9600 ?
C13 H13B . 0.9600 ?
C13 H13C . 0.9600 ?
C14 H14A . 0.9600 ?
C14 H14B . 0.9600 ?
C14 H14C . 0.9600 ?
C15 N3 . 1.338(3) ?
C15 C16 . 1.368(4) ?
C15 C20 . 1.520(4) ?
C16 C17 . 1.381(4) ?
C16 H16 . 0.9300 ?
C17 C18 . 1.384(4) ?
C17 H17 . 0.9300 ?
C18 C19 . 1.378(4) ?
C18 H18 . 0.9300 ?
C19 N3 . 1.332(3) ?
C19 C21 . 1.513(3) ?
C20 O3 . 1.231(3) ?
C20 O1 . 1.272(3) ?
C21 O4 . 1.233(3) ?
C21 O2 . 1.275(3) ?
O5 H5A . 0.91(3) ?
O5 H5B . 0.88(3) ?
O6 H6A . 0.79(3) ?
O6 H6B . 0.82(3) ?
O7 H7A . 0.78(2) ?
O7 H7B . 0.83(2) ?

loop_
_geom_hbond_atom_site_label_D
_geom_hbond_atom_site_label_H
_geom_hbond_atom_site_label_A
_geom_hbond_site_symmetry_A
_geom_hbond_distance_DH
_geom_hbond_distance_HA
_geom_hbond_distance_DA
_geom_hbond_angle_DHA
O5 H5A O7 . 0.91(3) 2.00(3) 2.902(4) 173(5)
O5 H5B O4 3_565 0.88(3) 2.08(3) 2.945(4) 169(6)
O6 H6A O7 2_545 0.79(3) 2.06(3) 2.841(5) 168(6)
O6 H6B O3 . 0.82(3) 2.12(3) 2.932(4) 172(6)
O7 H7A O6 4_565 0.78(2) 2.19(3) 2.927(4) 158(5)
O7 H7B O4 4_566 0.83(2) 2.07(3) 2.894(3) 172(5)

loop_
_geom_torsion_atom_site_label_1
_geom_torsion_atom_site_label_2
_geom_torsion_atom_site_label_3
_geom_torsion_atom_site_label_4
_geom_torsion
N1 C1 C2 C3 0.8(4)
C13 C1 C2 C3 -179.9(3)
C1 C2 C3 C4 -1.7(4)
C2 C3 C4 C12 1.0(4)
C2 C3 C4 C5 -178.2(3)
C12 C4 C5 C6 1.1(4)
C3 C4 C5 C6 -179.8(3)
C4 C5 C6 C7 -2.0(4)
C5 C6 C7 C11 1.0(4)
C5 C6 C7 C8 -177.6(3)
C11 C7 C8 C9 -2.7(4)
C6 C7 C8 C9 176.0(3)
C7 C8 C9 C10 1.0(4)
C8 C9 C10 N2 1.6(4)
C8 C9 C10 C14 -176.4(3)
C8 C7 C11 N2 2.0(4)
C6 C7 C11 N2 -176.7(2)
C8 C7 C11 C12 179.5(2)
C6 C7 C11 C12 0.8(4)
C3 C4 C12 N1 0.6(4)
C5 C4 C12 N1 179.8(2)
C3 C4 C12 C11 -178.5(2)
C5 C4 C12 C11 0.7(4)
N2 C11 C12 N1 -3.1(3)
C7 C11 C12 N1 179.2(2)
N2 C11 C12 C4 176.0(2)
C7 C11 C12 C4 -1.6(3)
N3 C15 C16 C17 1.7(4)
C20 C15 C16 C17 179.0(3)
C15 C16 C17 C18 -0.2(4)
C16 C17 C18 C19 -0.2(4)
C17 C18 C19 N3 -1.0(4)
C17 C18 C19 C21 179.3(3)
N3 C15 C20 O3 -179.5(2)
C16 C15 C20 O3 3.0(4)
N3 C15 C20 O1 2.2(3)
C16 C15 C20 O1 -175.3(3)
N3 C19 C21 O4 180.0(2)
C18 C19 C21 O4 -0.3(4)
N3 C19 C21 O2 0.7(3)
C18 C19 C21 O2 -179.5(3)
C2 C1 N1 C12 0.8(4)
C13 C1 N1 C12 -178.5(3)
C2 C1 N1 Cu1 -174.50(19)
C13 C1 N1 Cu1 6.2(4)
C4 C12 N1 C1 -1.5(4)
C11 C12 N1 C1 177.6(2)
C4 C12 N1 Cu1 174.20(18)
C11 C12 N1 Cu1 -6.7(3)
N3 Cu1 N1 C1 15.2(5)
O2 Cu1 N1 C1 -73.4(2)
O1 Cu1 N1 C1 94.7(2)
N2 Cu1 N1 C1 -175.6(2)
N3 Cu1 N1 C12 -160.2(3)
O2 Cu1 N1 C12 111.20(18)
O1 Cu1 N1 C12 -80.69(18)
N2 Cu1 N1 C12 9.02(17)
C9 C10 N2 C11 -2.3(4)
C14 C10 N2 C11 175.8(2)
C9 C10 N2 Cu1 168.81(19)
C14 C10 N2 Cu1 -13.1(4)
C7 C11 N2 C10 0.4(4)
C12 C11 N2 C10 -177.1(2)
C7 C11 N2 Cu1 -172.6(2)
C12 C11 N2 Cu1 9.8(3)
N3 Cu1 N2 C10 -5.0(3)
N1 Cu1 N2 C10 178.1(2)
O2 Cu1 N2 C10 80.0(2)
O1 Cu1 N2 C10 -84.8(2)
N3 Cu1 N2 C11 166.74(15)
N1 Cu1 N2 C11 -10.17(15)
O2 Cu1 N2 C11 -108.20(16)
O1 Cu1 N2 C11 86.96(16)
C18 C19 N3 C15 2.7(4)
C21 C19 N3 C15 -177.6(2)
C18 C19 N3 Cu1 -174.35(19)
C21 C19 N3 Cu1 5.4(3)
C16 C15 N3 C19 -3.0(4)
C20 C15 N3 C19 179.2(2)
C16 C15 N3 Cu1 173.99(19)
C20 C15 N3 Cu1 -3.8(3)
N1 Cu1 N3 C19 -98.1(4)
O2 Cu1 N3 C19 -6.71(18)
O1 Cu1 N3 C19 -179.78(19)
N2 Cu1 N3 C19 93.70(18)
N1 Cu1 N3 C15 84.8(4)
O2 Cu1 N3 C15 176.17(19)
O1 Cu1 N3 C15 3.09(17)
N2 Cu1 N3 C15 -83.42(18)
O3 C20 O1 Cu1 -178.0(2)
C15 C20 O1 Cu1 0.1(3)
N3 Cu1 O1 C20 -1.66(17)
N1 Cu1 O1 C20 -166.65(18)
O2 Cu1 O1 C20 -20.9(3)
N2 Cu1 O1 C20 114.24(18)
O4 C21 O2 Cu1 174.8(2)
C19 C21 O2 Cu1 -6.0(3)
N3 Cu1 O2 C21 7.00(18)
N1 Cu1 O2 C21 171.71(19)
O1 Cu1 O2 C21 26.3(3)
N2 Cu1 O2 C21 -107.16(19)
